data_4343255
loop_
_publ_author_name
'Chantarojsiri, Teera'
'Sun, Yujie'
'Long, Jeffrey R.'
'Chang, Christopher J.'

_publ_section_title
;
 Water-Soluble Iron(IV)-Oxo Complexes Supported by Pentapyridine Ligands:
 Axial Ligand Effects on Hydrogen Atom and Oxygen Atom Transfer
 Reactivity.
;
_journal_issue 12
_journal_name_full 'Inorganic chemistry'
_journal_page_first 5879
_journal_page_last 5887
_journal_paper_doi 10.1021/acs.inorgchem.5b00658
_journal_volume 54
_journal_year 2015
_chemical_formula_sum 'C34 H27 F9 Fe N6 O6 S2'
_chemical_formula_weight 906.58
_chemical_name_common tc74
_chemical_name_systematic
;
 ?
;
_space_group_crystal_system monoclinic
_space_group_IT_number 14
_space_group_name_Hall '-P 2yn'
_space_group_name_H-M_alt 'P 1 21/n 1'
_symmetry_space_group_name_Hall '-P 2yn'
_symmetry_space_group_name_H-M 'P 1 21/n 1'
_atom_sites_solution_hydrogens mixed
_atom_sites_solution_primary iterative
_atom_sites_solution_secondary difmap
_audit_creation_method SHELXL-2014
_cell_angle_alpha 90
_cell_angle_beta 92.8870(10)
_cell_angle_gamma 90
_cell_formula_units_Z 4
_cell_length_a 9.255
_cell_length_b 16.4150(10)
_cell_length_c 23.0480(10)
_cell_measurement_reflns_used 9662
_cell_measurement_temperature 100(2)
_cell_measurement_theta_max 25.33
_cell_measurement_theta_min 2.42
_cell_volume 3497.0(3)
_computing_cell_refinement 'Bruker SAINT'
_computing_data_collection 'Bruker APEX2'
_computing_data_reduction 'Bruker SAINT'
_computing_molecular_graphics ORTEP-32
_computing_publication_material WinGX
_computing_structure_refinement 'SHELXL-2014 (Sheldrick, 2014)'
_computing_structure_solution SIR-2013
_diffrn_ambient_temperature 100(2)
_diffrn_detector_area_resol_mean 8.366
_diffrn_measured_fraction_theta_full 1.000
_diffrn_measured_fraction_theta_max 0.999
_diffrn_measurement_device_type 'Bruker APEX-II CCD'
_diffrn_measurement_method 'phi and omega scans'
_diffrn_radiation_type MoK\a
_diffrn_radiation_wavelength 0.71073
_diffrn_reflns_av_R_equivalents 0.0482
_diffrn_reflns_av_unetI/netI 0.0263
_diffrn_reflns_laue_measured_fraction_full 1.000
_diffrn_reflns_laue_measured_fraction_max 0.999
_diffrn_reflns_limit_h_max 11
_diffrn_reflns_limit_h_min -10
_diffrn_reflns_limit_k_max 19
_diffrn_reflns_limit_k_min -19
_diffrn_reflns_limit_l_max 27
_diffrn_reflns_limit_l_min -27
_diffrn_reflns_number 52414
_diffrn_reflns_point_group_measured_fraction_full 1.000
_diffrn_reflns_point_group_measured_fraction_max 0.999
_diffrn_reflns_theta_full 25.000
_diffrn_reflns_theta_max 25.362
_diffrn_reflns_theta_min 1.524
_diffrn_source 'fine-focus sealed tube'
_exptl_absorpt_coefficient_mu 0.656
_exptl_absorpt_correction_T_max 0.7452
_exptl_absorpt_correction_T_min 0.6762
_exptl_absorpt_correction_type multi-scan
_exptl_absorpt_process_details SADABS
_exptl_crystal_colour orange
_exptl_crystal_density_diffrn 1.722
_exptl_crystal_description block
_exptl_crystal_F_000 1840
_exptl_crystal_size_max 0.200
_exptl_crystal_size_mid 0.200
_exptl_crystal_size_min 0.140
_refine_diff_density_max 0.402
_refine_diff_density_min -0.401
_refine_diff_density_rms 0.059
_refine_ls_extinction_method none
_refine_ls_goodness_of_fit_ref 1.044
_refine_ls_hydrogen_treatment mixed
_refine_ls_matrix_type full
_refine_ls_number_parameters 542
_refine_ls_number_reflns 6410
_refine_ls_number_restraints 0
_refine_ls_restrained_S_all 1.044
_refine_ls_R_factor_all 0.0382
_refine_ls_R_factor_gt 0.0319
_refine_ls_shift/su_max 0.001
_refine_ls_shift/su_mean 0.000
_refine_ls_structure_factor_coef Fsqd
_refine_ls_weighting_details 'w=1/[\s^2^(Fo^2^)+(0.0357P)^2^+3.6260P] where P=(Fo^2^+2Fc^2^)/3'
_refine_ls_weighting_scheme calc
_refine_ls_wR_factor_gt 0.0781
_refine_ls_wR_factor_ref 0.0829
_reflns_Friedel_coverage 0.000
_reflns_number_gt 5634
_reflns_number_total 6410
_reflns_threshold_expression 'I > 2\s(I)'
_cod_data_source_file ic5b00658_si_002.cif
_cod_data_source_block shelx
_cod_depositor_comments 'Adding full bibliography for 4343251--4343257.cif.'
_cod_database_code 4343255
_shelx_space_group_comment
;
The symmetry employed for this shelxl refinement is uniquely defined
by the following loop, which should always be used as a source of
symmetry information in preference to the above space-group names.
They are only intended as comments.
;
_shelx_estimated_absorpt_t_min 0.880
_shelx_estimated_absorpt_t_max 0.914
_shelxl_version_number 2014-1

loop_
_space_group_symop_operation_xyz
'x, y, z'
'-x+1/2, y+1/2, -z+1/2'
'-x, -y, -z'
'x-1/2, -y-1/2, z-1/2'

loop_
_atom_site_label
_atom_site_type_symbol
_atom_site_fract_x
_atom_site_fract_y
_atom_site_fract_z
_atom_site_U_iso_or_equiv
_atom_site_adp_type
_atom_site_occupancy
_atom_site_site_symmetry_order
_atom_site_calc_flag
_atom_site_refinement_flags_posn
_atom_site_refinement_flags_adp
C1 C 0.6943(2) 0.21449(12) 0.54089(8) 0.0162(4) Uani 1 1 d . .
H1 H 0.5949 0.2213 0.5482 0.019 Uiso 1 1 calc R U
C2 C 0.7912(2) 0.20409(12) 0.58800(9) 0.0193(4) Uani 1 1 d . .
H2 H 0.7584 0.2029 0.6264 0.023 Uiso 1 1 calc R U
C3 C 0.9358(2) 0.19546(13) 0.57824(9) 0.0205(4) Uani 1 1 d . .
H3 H 1.0045 0.1857 0.6095 0.025 Uiso 1 1 calc R U
C4 C 0.9787(2) 0.20140(13) 0.52151(9) 0.0193(4) Uani 1 1 d . .
H4 H 1.0784 0.1980 0.5138 0.023 Uiso 1 1 calc R U
C5 C 0.8763(2) 0.21233(12) 0.47609(8) 0.0165(4) Uani 1 1 d . .
C6 C 0.9202(2) 0.22410(12) 0.41296(8) 0.0170(4) Uani 1 1 d . .
C7 C 1.0857(2) 0.22368(15) 0.41044(10) 0.0210(5) Uani 1 1 d . .
C8 C 0.8586(2) 0.30592(12) 0.39066(8) 0.0171(4) Uani 1 1 d . .
C9 C 0.9453(2) 0.36676(13) 0.36953(9) 0.0212(4) Uani 1 1 d . .
H9 H 1.0454 0.3569 0.3653 0.025 Uiso 1 1 calc R U
C10 C 0.8867(2) 0.44178(13) 0.35453(9) 0.0233(5) Uani 1 1 d . .
H10 H 0.9448 0.4830 0.3385 0.028 Uiso 1 1 calc R U
C11 C 0.7428(2) 0.45554(13) 0.36320(9) 0.0205(4) Uani 1 1 d . .
H11 H 0.7005 0.5074 0.3553 0.025 Uiso 1 1 calc R U
C12 C 0.6617(2) 0.39253(12) 0.38354(8) 0.0177(4) Uani 1 1 d . .
H12 H 0.5628 0.4026 0.3900 0.021 Uiso 1 1 calc R U
C13 C 0.8539(2) 0.15549(12) 0.37590(8) 0.0154(4) Uani 1 1 d . .
C14 C 0.9394(2) 0.10111(12) 0.34718(9) 0.0181(4) Uani 1 1 d . .
H14 H 1.0418 0.1058 0.3504 0.022 Uiso 1 1 calc R U
C15 C 0.8750(2) 0.04014(12) 0.31393(8) 0.0173(4) Uani 1 1 d . .
C16 C 0.7261(2) 0.03487(12) 0.30923(8) 0.0171(4) Uani 1 1 d . .
H16 H 0.6798 -0.0059 0.2857 0.021 Uiso 1 1 calc R U
C17 C 0.6451(2) 0.09025(12) 0.33943(8) 0.0143(4) Uani 1 1 d . .
C18 C 0.9700(2) -0.01877(13) 0.28345(9) 0.0207(4) Uani 1 1 d . .
C19 C 0.3769(2) 0.30375(12) 0.33295(8) 0.0171(4) Uani 1 1 d . .
H19 H 0.3951 0.3506 0.3564 0.021 Uiso 1 1 calc R U
C20 C 0.2808(2) 0.31074(13) 0.28522(9) 0.0188(4) Uani 1 1 d . .
H20 H 0.2349 0.3612 0.2762 0.023 Uiso 1 1 calc R U
C21 C 0.2529(2) 0.24304(13) 0.25093(9) 0.0198(4) Uani 1 1 d . .
H21 H 0.1890 0.2462 0.2174 0.024 Uiso 1 1 calc R U
C22 C 0.3206(2) 0.17027(13) 0.26666(8) 0.0185(4) Uani 1 1 d . .
H22 H 0.3025 0.1227 0.2439 0.022 Uiso 1 1 calc R U
C23 C 0.4146(2) 0.16674(12) 0.31546(8) 0.0147(4) Uani 1 1 d . .
C24 C 0.4797(2) 0.08537(12) 0.33718(8) 0.0148(4) Uani 1 1 d . .
C25 C 0.4277(2) 0.01537(13) 0.29731(9) 0.0183(4) Uani 1 1 d . .
C26 C 0.4288(2) 0.07177(12) 0.39889(8) 0.0145(4) Uani 1 1 d . .
C27 C 0.3466(2) 0.00487(12) 0.41284(9) 0.0183(4) Uani 1 1 d . .
H27 H 0.3286 -0.0371 0.3850 0.022 Uiso 1 1 calc R U
C28 C 0.2903(2) -0.00118(13) 0.46747(9) 0.0200(4) Uani 1 1 d . .
H28 H 0.2343 -0.0471 0.4776 0.024 Uiso 1 1 calc R U
C29 C 0.3176(2) 0.06111(13) 0.50664(9) 0.0184(4) Uani 1 1 d . .
H29 H 0.2781 0.0599 0.5439 0.022 Uiso 1 1 calc R U
C30 C 0.4033(2) 0.12536(12) 0.49064(8) 0.0161(4) Uani 1 1 d . .
H30 H 0.4218 0.1680 0.5179 0.019 Uiso 1 1 calc R U
C100 C 0.4206(2) 0.34408(12) 0.49216(9) 0.0175(4) Uani 1 1 d . .
C101 C 0.3561(3) 0.40101(13) 0.53168(9) 0.0241(5) Uani 1 1 d . .
H10A H 0.4049 0.3963 0.5703 0.036 Uiso 1 1 calc R U
H10B H 0.2531 0.3884 0.5343 0.036 Uiso 1 1 calc R U
H10C H 0.3669 0.4567 0.5172 0.036 Uiso 1 1 calc R U
C200 C 0.8461(2) 0.43751(13) 0.56398(9) 0.0231(5) Uani 1 1 d . .
C201 C 0.7898(3) 0.23225(15) 0.19967(10) 0.0309(5) Uani 1 1 d . .
N1 N 0.73272(18) 0.21556(10) 0.48520(7) 0.0143(3) Uani 1 1 d . .
N2 N 0.71436(18) 0.31724(10) 0.39482(7) 0.0151(3) Uani 1 1 d . .
N3 N 0.70717(18) 0.14991(10) 0.37303(7) 0.0143(3) Uani 1 1 d . .
N4 N 0.44635(18) 0.23370(10) 0.34805(7) 0.0145(3) Uani 1 1 d . .
N5 N 0.46248(17) 0.13098(10) 0.43831(7) 0.0136(3) Uani 1 1 d . .
N6 N 0.47538(18) 0.29913(10) 0.46218(7) 0.0154(4) Uani 1 1 d . .
O1 O 0.80364(17) 0.49394(10) 0.66595(6) 0.0265(4) Uani 1 1 d . .
O2 O 0.66080(18) 0.37699(10) 0.63198(7) 0.0296(4) Uani 1 1 d . .
O3 O 0.61542(17) 0.51109(9) 0.59015(7) 0.0271(4) Uani 1 1 d . .
O4 O 0.99379(19) 0.32164(11) 0.16137(9) 0.0408(5) Uani 1 1 d . .
O5 O 0.74657(17) 0.36869(9) 0.14543(7) 0.0273(4) Uani 1 1 d . .
O6 O 0.8306(2) 0.25368(10) 0.09175(7) 0.0355(4) Uani 1 1 d . .
F1 F 1.06306(13) -0.05622(8) 0.32150(5) 0.0260(3) Uani 1 1 d . .
F2 F 0.89759(14) -0.07629(8) 0.25408(5) 0.0267(3) Uani 1 1 d . .
F3 F 1.05142(15) 0.02026(8) 0.24584(6) 0.0315(3) Uani 1 1 d . .
F4 F 0.95736(15) 0.39169(9) 0.58381(6) 0.0354(3) Uani 1 1 d . .
F5 F 0.90137(15) 0.50739(8) 0.54494(5) 0.0300(3) Uani 1 1 d . .
F6 F 0.78398(15) 0.39944(8) 0.51785(6) 0.0337(3) Uani 1 1 d . .
F7 F 0.8024(2) 0.26683(11) 0.25195(6) 0.0643(6) Uani 1 1 d . .
F8 F 0.86910(18) 0.16498(9) 0.20196(7) 0.0464(4) Uani 1 1 d . .
F9 F 0.65306(18) 0.21040(12) 0.19065(8) 0.0605(5) Uani 1 1 d . .
S1 S 0.71647(6) 0.45638(3) 0.61972(2) 0.01842(12) Uani 1 1 d . .
S2 S 0.84689(6) 0.30211(3) 0.14371(2) 0.01959(12) Uani 1 1 d . .
Fe1 Fe 0.58864(3) 0.22483(2) 0.41708(2) 0.01285(8) Uani 1 1 d . .
H7A H 1.130(3) 0.2666(14) 0.4348(10) 0.019 Uiso 1 1 d . U
H7B H 1.111(2) 0.2312(13) 0.3703(10) 0.019 Uiso 1 1 d . U
H7C H 1.123(2) 0.1732(15) 0.4255(10) 0.019 Uiso 1 1 d . U
H25A H 0.319(3) 0.0129(14) 0.2952(9) 0.019 Uiso 1 1 d . U
H25B H 0.467(3) -0.0343(14) 0.3114(10) 0.019 Uiso 1 1 d . U
H25C H 0.457(2) 0.0265(14) 0.2602(10) 0.019 Uiso 1 1 d . U

loop_
_atom_site_aniso_label
_atom_site_aniso_U_11
_atom_site_aniso_U_22
_atom_site_aniso_U_33
_atom_site_aniso_U_23
_atom_site_aniso_U_13
_atom_site_aniso_U_12
C1 0.0171(11) 0.0156(10) 0.0158(10) 0.0000(8) 0.0006(8) -0.0007(8)
C2 0.0248(12) 0.0188(10) 0.0140(10) -0.0009(8) -0.0007(8) -0.0009(9)
C3 0.0211(11) 0.0214(11) 0.0181(10) 0.0013(8) -0.0064(8) 0.0007(9)
C4 0.0152(11) 0.0213(11) 0.0212(10) -0.0010(8) -0.0010(8) 0.0009(8)
C5 0.0165(10) 0.0159(10) 0.0171(10) -0.0022(8) 0.0008(8) -0.0009(8)
C6 0.0140(10) 0.0216(10) 0.0155(10) -0.0006(8) 0.0004(8) -0.0008(8)
C7 0.0141(11) 0.0286(12) 0.0204(11) -0.0009(9) 0.0005(9) -0.0017(9)
C8 0.0186(11) 0.0202(10) 0.0125(9) -0.0030(8) 0.0000(8) -0.0030(9)
C9 0.0174(11) 0.0259(11) 0.0205(11) -0.0023(9) 0.0022(8) -0.0046(9)
C10 0.0272(12) 0.0244(11) 0.0183(10) 0.0005(9) 0.0012(9) -0.0108(9)
C11 0.0265(12) 0.0180(10) 0.0168(10) 0.0001(8) -0.0011(8) -0.0028(9)
C12 0.0187(11) 0.0211(10) 0.0131(9) -0.0012(8) -0.0022(8) -0.0002(8)
C13 0.0140(10) 0.0203(10) 0.0119(9) 0.0037(8) -0.0007(7) -0.0010(8)
C14 0.0138(10) 0.0235(11) 0.0171(10) 0.0032(8) 0.0002(8) 0.0011(8)
C15 0.0193(11) 0.0196(10) 0.0130(9) 0.0045(8) 0.0019(8) 0.0038(8)
C16 0.0188(11) 0.0184(10) 0.0139(9) 0.0017(8) -0.0009(8) 0.0009(8)
C17 0.0145(10) 0.0173(10) 0.0107(9) 0.0032(7) -0.0017(7) 0.0009(8)
C18 0.0178(11) 0.0252(11) 0.0192(10) 0.0021(9) 0.0016(8) 0.0023(9)
C19 0.0177(10) 0.0175(10) 0.0163(10) 0.0022(8) 0.0025(8) 0.0004(8)
C20 0.0162(10) 0.0218(11) 0.0186(10) 0.0073(8) 0.0025(8) 0.0025(9)
C21 0.0165(10) 0.0297(11) 0.0130(10) 0.0045(8) -0.0014(8) -0.0001(9)
C22 0.0181(11) 0.0237(11) 0.0138(10) -0.0012(8) 0.0016(8) -0.0004(9)
C23 0.0121(10) 0.0186(10) 0.0138(9) 0.0004(8) 0.0039(7) 0.0002(8)
C24 0.0143(10) 0.0162(10) 0.0139(9) -0.0016(8) -0.0008(7) 0.0009(8)
C25 0.0184(11) 0.0211(11) 0.0151(10) -0.0038(8) -0.0010(8) 0.0009(9)
C26 0.0107(10) 0.0180(10) 0.0146(9) 0.0002(8) -0.0016(7) 0.0032(8)
C27 0.0186(11) 0.0181(10) 0.0181(10) -0.0020(8) -0.0017(8) -0.0011(8)
C28 0.0188(11) 0.0181(10) 0.0232(11) 0.0026(8) 0.0007(8) -0.0029(9)
C29 0.0171(10) 0.0222(10) 0.0162(10) 0.0028(8) 0.0024(8) 0.0010(9)
C30 0.0148(10) 0.0195(10) 0.0136(9) -0.0011(8) -0.0022(8) 0.0020(8)
C100 0.0178(11) 0.0171(10) 0.0172(10) 0.0024(8) -0.0016(8) 0.0011(8)
C101 0.0331(13) 0.0196(11) 0.0200(11) -0.0019(9) 0.0046(9) 0.0047(9)
C200 0.0266(12) 0.0230(11) 0.0195(11) -0.0034(9) 0.0002(9) -0.0012(9)
C201 0.0383(15) 0.0356(13) 0.0190(11) 0.0074(10) 0.0024(10) 0.0015(11)
N1 0.0149(9) 0.0145(8) 0.0136(8) 0.0010(6) 0.0010(6) -0.0008(7)
N2 0.0152(9) 0.0183(8) 0.0117(8) -0.0006(6) -0.0013(6) -0.0015(7)
N3 0.0144(8) 0.0161(8) 0.0124(8) 0.0022(6) -0.0009(6) 0.0004(7)
N4 0.0124(8) 0.0175(8) 0.0137(8) 0.0016(6) 0.0025(6) -0.0003(7)
N5 0.0117(8) 0.0149(8) 0.0139(8) -0.0001(6) -0.0011(6) 0.0029(7)
N6 0.0146(9) 0.0174(8) 0.0141(8) 0.0028(7) -0.0017(7) -0.0030(7)
O1 0.0256(9) 0.0371(9) 0.0168(7) -0.0032(7) 0.0025(6) -0.0045(7)
O2 0.0316(9) 0.0236(8) 0.0340(9) 0.0066(7) 0.0054(7) -0.0042(7)
O3 0.0265(9) 0.0285(8) 0.0262(8) 0.0043(7) -0.0004(7) 0.0083(7)
O4 0.0236(9) 0.0309(9) 0.0668(13) 0.0072(9) -0.0084(8) -0.0022(8)
O5 0.0275(9) 0.0256(8) 0.0287(8) 0.0006(7) 0.0000(7) 0.0078(7)
O6 0.0604(13) 0.0267(9) 0.0200(8) -0.0005(7) 0.0094(8) -0.0002(8)
F1 0.0228(7) 0.0293(7) 0.0254(7) -0.0014(5) -0.0032(5) 0.0105(6)
F2 0.0242(7) 0.0303(7) 0.0257(7) -0.0117(5) 0.0019(5) 0.0031(6)
F3 0.0325(8) 0.0320(7) 0.0316(7) 0.0047(6) 0.0184(6) 0.0053(6)
F4 0.0269(7) 0.0371(8) 0.0423(8) -0.0032(6) 0.0036(6) 0.0107(6)
F5 0.0344(8) 0.0331(7) 0.0229(7) 0.0003(6) 0.0074(5) -0.0087(6)
F6 0.0397(8) 0.0363(8) 0.0251(7) -0.0120(6) 0.0024(6) -0.0059(6)
F7 0.1127(17) 0.0645(12) 0.0161(8) 0.0034(7) 0.0066(9) 0.0158(11)
F8 0.0597(11) 0.0325(8) 0.0478(9) 0.0196(7) 0.0097(8) 0.0118(7)
F9 0.0374(10) 0.0745(12) 0.0702(12) 0.0385(10) 0.0074(9) -0.0146(9)
S1 0.0194(3) 0.0190(3) 0.0168(2) 0.00147(19) 0.0009(2) 0.0003(2)
S2 0.0203(3) 0.0177(3) 0.0208(3) 0.0013(2) 0.0014(2) 0.0003(2)
Fe1 0.01218(16) 0.01456(15) 0.01172(14) 0.00008(10) -0.00021(11) 0.00000(11)

loop_
_atom_type_symbol
_atom_type_description
_atom_type_scat_dispersion_real
_atom_type_scat_dispersion_imag
_atom_type_scat_source
C C 0.0033 0.0016 'International Tables Vol C Tables 4.2.6.8 and 6.1.1.4'
H H 0.0000 0.0000 'International Tables Vol C Tables 4.2.6.8 and 6.1.1.4'
N N 0.0061 0.0033 'International Tables Vol C Tables 4.2.6.8 and 6.1.1.4'
O O 0.0106 0.0060 'International Tables Vol C Tables 4.2.6.8 and 6.1.1.4'
F F 0.0171 0.0103 'International Tables Vol C Tables 4.2.6.8 and 6.1.1.4'
S S 0.1246 0.1234 'International Tables Vol C Tables 4.2.6.8 and 6.1.1.4'
Fe Fe 0.3463 0.8444 'International Tables Vol C Tables 4.2.6.8 and 6.1.1.4'

loop_
_geom_angle_atom_site_label_1
_geom_angle_atom_site_label_2
_geom_angle_atom_site_label_3
_geom_angle
N1 C1 C2 123.87(19)
N1 C1 H1 118.1
C2 C1 H1 118.1
C3 C2 C1 118.79(19)
C3 C2 H2 120.6
C1 C2 H2 120.6
C2 C3 C4 118.26(19)
C2 C3 H3 120.9
C4 C3 H3 120.9
C5 C4 C3 120.14(19)
C5 C4 H4 119.9
C3 C4 H4 119.9
N1 C5 C4 121.69(18)
N1 C5 C6 116.58(17)
C4 C5 C6 121.70(18)
C13 C6 C7 110.47(17)
C13 C6 C8 109.05(16)
C7 C6 C8 110.16(17)
C13 C6 C5 108.58(16)
C7 C6 C5 110.22(17)
C8 C6 C5 108.32(16)
C6 C7 H7A 111.5(13)
C6 C7 H7B 108.7(14)
H7A C7 H7B 109.9(19)
C6 C7 H7C 109.6(14)
H7A C7 H7C 106.3(19)
H7B C7 H7C 110.9(19)
N2 C8 C9 121.06(19)
N2 C8 C6 116.46(17)
C9 C8 C6 122.42(18)
C10 C9 C8 120.2(2)
C10 C9 H9 119.9
C8 C9 H9 119.9
C11 C10 C9 118.7(2)
C11 C10 H10 120.6
C9 C10 H10 120.6
C12 C11 C10 118.4(2)
C12 C11 H11 120.8
C10 C11 H11 120.8
N2 C12 C11 123.87(19)
N2 C12 H12 118.1
C11 C12 H12 118.1
N3 C13 C14 121.83(18)
N3 C13 C6 116.75(17)
C14 C13 C6 121.41(18)
C15 C14 C13 119.53(19)
C15 C14 H14 120.2
C13 C14 H14 120.2
C14 C15 C16 119.45(19)
C14 C15 C18 118.67(18)
C16 C15 C18 121.87(19)
C15 C16 C17 118.82(19)
C15 C16 H16 120.6
C17 C16 H16 120.6
N3 C17 C16 122.36(18)
N3 C17 C24 116.76(16)
C16 C17 C24 120.86(17)
F2 C18 F3 107.26(16)
F2 C18 F1 107.34(17)
F3 C18 F1 106.13(17)
F2 C18 C15 113.84(17)
F3 C18 C15 110.84(17)
F1 C18 C15 111.04(16)
N4 C19 C20 123.52(19)
N4 C19 H19 118.2
C20 C19 H19 118.2
C21 C20 C19 118.86(19)
C21 C20 H20 120.6
C19 C20 H20 120.6
C20 C21 C22 118.30(19)
C20 C21 H21 120.9
C22 C21 H21 120.9
C23 C22 C21 120.24(19)
C23 C22 H22 119.9
C21 C22 H22 119.9
N4 C23 C22 121.66(18)
N4 C23 C24 116.94(16)
C22 C23 C24 121.28(17)
C17 C24 C25 110.04(16)
C17 C24 C26 109.20(15)
C25 C24 C26 110.12(16)
C17 C24 C23 109.91(16)
C25 C24 C23 110.45(16)
C26 C24 C23 107.08(15)
C24 C25 H25A 110.0(13)
C24 C25 H25B 109.8(14)
H25A C25 H25B 110.2(19)
C24 C25 H25C 107.9(14)
H25A C25 H25C 107.7(19)
H25B C25 H25C 111(2)
N5 C26 C27 121.59(18)
N5 C26 C24 116.44(17)
C27 C26 C24 121.89(17)
C26 C27 C28 120.20(19)
C26 C27 H27 119.9
C28 C27 H27 119.9
C29 C28 C27 118.37(19)
C29 C28 H28 120.8
C27 C28 H28 120.8
C28 C29 C30 118.70(19)
C28 C29 H29 120.7
C30 C29 H29 120.7
N5 C30 C29 123.64(18)
N5 C30 H30 118.2
C29 C30 H30 118.2
N6 C100 C101 177.8(2)
C100 C101 H10A 109.5
C100 C101 H10B 109.5
H10A C101 H10B 109.5
C100 C101 H10C 109.5
H10A C101 H10C 109.5
H10B C101 H10C 109.5
F4 C200 F6 107.56(17)
F4 C200 F5 107.08(18)
F6 C200 F5 107.21(17)
F4 C200 S1 112.12(15)
F6 C200 S1 111.50(15)
F5 C200 S1 111.11(14)
F9 C201 F8 107.7(2)
F9 C201 F7 107.3(2)
F8 C201 F7 107.2(2)
F9 C201 S2 111.62(16)
F8 C201 S2 111.87(17)
F7 C201 S2 110.89(18)
C1 N1 C5 116.97(17)
C1 N1 Fe1 123.16(14)
C5 N1 Fe1 119.84(13)
C12 N2 C8 117.33(17)
C12 N2 Fe1 122.46(14)
C8 N2 Fe1 120.20(13)
C17 N3 C13 117.97(17)
C17 N3 Fe1 121.01(13)
C13 N3 Fe1 121.01(13)
C19 N4 C23 117.34(17)
C19 N4 Fe1 123.10(14)
C23 N4 Fe1 119.54(13)
C30 N5 C26 117.33(17)
C30 N5 Fe1 122.41(13)
C26 N5 Fe1 120.21(13)
C100 N6 Fe1 173.32(16)
O2 S1 O1 115.84(10)
O2 S1 O3 115.33(10)
O1 S1 O3 114.08(10)
O2 S1 C200 103.86(10)
O1 S1 C200 103.24(10)
O3 S1 C200 101.91(10)
O4 S2 O5 115.26(10)
O4 S2 O6 114.65(12)
O5 S2 O6 113.75(10)
O4 S2 C201 104.12(12)
O5 S2 C201 104.38(11)
O6 S2 C201 102.66(11)
N6 Fe1 N3 178.53(7)
N6 Fe1 N2 89.86(7)
N3 Fe1 N2 89.71(7)
N6 Fe1 N5 90.87(7)
N3 Fe1 N5 89.56(7)
N2 Fe1 N5 179.12(7)
N6 Fe1 N1 89.10(7)
N3 Fe1 N1 89.46(7)
N2 Fe1 N1 83.46(7)
N5 Fe1 N1 97.03(6)
N6 Fe1 N4 91.62(7)
N3 Fe1 N4 89.83(7)
N2 Fe1 N4 96.21(6)
N5 Fe1 N4 83.29(6)
N1 Fe1 N4 179.21(7)

loop_
_geom_bond_atom_site_label_1
_geom_bond_atom_site_label_2
_geom_bond_distance
C1 N1 1.349(2)
C1 C2 1.383(3)
C1 H1 0.9500
C2 C3 1.376(3)
C2 H2 0.9500
C3 C4 1.389(3)
C3 H3 0.9500
C4 C5 1.388(3)
C4 H4 0.9500
C5 N1 1.357(3)
C5 C6 1.542(3)
C6 C13 1.524(3)
C6 C7 1.536(3)
C6 C8 1.537(3)
C7 H7A 0.98(2)
C7 H7B 0.97(2)
C7 H7C 0.96(2)
C8 N2 1.356(3)
C8 C9 1.385(3)
C9 C10 1.383(3)
C9 H9 0.9500
C10 C11 1.375(3)
C10 H10 0.9500
C11 C12 1.374(3)
C11 H11 0.9500
C12 N2 1.349(3)
C12 H12 0.9500
C13 N3 1.359(3)
C13 C14 1.384(3)
C14 C15 1.378(3)
C14 H14 0.9500
C15 C16 1.380(3)
C15 C18 1.505(3)
C16 C17 1.387(3)
C16 H16 0.9500
C17 N3 1.358(3)
C17 C24 1.531(3)
C18 F2 1.324(2)
C18 F3 1.340(2)
C18 F1 1.346(2)
C19 N4 1.354(3)
C19 C20 1.384(3)
C19 H19 0.9500
C20 C21 1.381(3)
C20 H20 0.9500
C21 C22 1.388(3)
C21 H21 0.9500
C22 C23 1.388(3)
C22 H22 0.9500
C23 N4 1.355(3)
C23 C24 1.539(3)
C24 C25 1.534(3)
C24 C26 1.537(3)
C25 H25A 1.01(2)
C25 H25B 0.94(2)
C25 H25C 0.93(2)
C26 N5 1.356(3)
C26 C27 1.383(3)
C27 C28 1.391(3)
C27 H27 0.9500
C28 C29 1.379(3)
C28 H28 0.9500
C29 C30 1.381(3)
C29 H29 0.9500
C30 N5 1.352(2)
C30 H30 0.9500
C100 N6 1.147(3)
C100 C101 1.454(3)
C101 H10A 0.9800
C101 H10B 0.9800
C101 H10C 0.9800
C200 F4 1.337(3)
C200 F6 1.338(2)
C200 F5 1.339(3)
C200 S1 1.828(2)
C201 F9 1.322(3)
C201 F8 1.325(3)
C201 F7 1.332(3)
C201 S2 1.824(2)
N1 Fe1 2.0137(17)
N2 Fe1 1.9946(17)
N3 Fe1 1.9644(16)
N4 Fe1 2.0188(17)
N5 Fe1 2.0084(16)
N6 Fe1 1.9433(17)
O1 S1 1.4420(16)
O2 S1 1.4347(16)
O3 S1 1.4426(16)
O4 S2 1.4355(18)
O5 S2 1.4358(16)
O6 S2 1.4391(17)
